data_7209560
loop_
_publ_author_name
'Liu, Hai-Yan'
'Ma, Jian-Fang'
'Liu, Ying-Ying'
'Yang, Jin'

_publ_section_title
;
 A series of Zn(ii) and Cd(ii) coordination polymers based on flexible
 bis-[(pyridyl)-benzimidazole] ligand and different carboxylates:
 syntheses, structures, and photoluminescent properties
;
_journal_issue 14
_journal_name_full CrystEngComm
_journal_page_first 2699
_journal_paper_doi 10.1039/c3ce00009e
_journal_volume 15
_journal_year 2013
_chemical_formula_sum 'C22 H17 N4 O4 Zn'
_chemical_formula_weight 466.77
_chemical_name_systematic
;
?
;
_space_group_IT_number 14
_symmetry_cell_setting monoclinic
_symmetry_space_group_name_Hall '-P 2ybc'
_symmetry_space_group_name_H-M 'P 1 21/c 1'
_atom_sites_solution_hydrogens geom
_atom_sites_solution_primary direct
_atom_sites_solution_secondary difmap
_audit_creation_method SHELXL-97
_cell_angle_alpha 90.00
_cell_angle_beta 103.417(4)
_cell_angle_gamma 90.00
_cell_formula_units_Z 4
_cell_length_a 11.5009(14)
_cell_length_b 10.475(2)
_cell_length_c 18.115(3)
_cell_measurement_temperature 293(2)
_cell_volume 2122.8(6)
_computing_cell_refinement CrysAlis
_computing_data_collection 'CrysAlis (Oxford Diffraction, 2006)'
_computing_data_reduction CrysAlis
_computing_structure_refinement 'SHELXL-97 (Sheldrick, 1997)'
_computing_structure_solution 'SHELXS-97 (Sheldrick, 1997)'
_diffrn_ambient_temperature 293(2)
_diffrn_detector_area_resol_mean 10.0
_diffrn_measured_fraction_theta_full 0.995
_diffrn_measured_fraction_theta_max 0.995
_diffrn_measurement_device_type 'Oxford Diffraction Gemini R Ultra'
_diffrn_measurement_method '\w scan'
_diffrn_radiation_monochromator graphite
_diffrn_radiation_source 'fine-focus sealed tube'
_diffrn_radiation_type MoK\a
_diffrn_radiation_wavelength 0.71073
_diffrn_reflns_av_R_equivalents 0.0546
_diffrn_reflns_av_sigmaI/netI 0.0866
_diffrn_reflns_limit_h_max 10
_diffrn_reflns_limit_h_min -14
_diffrn_reflns_limit_k_max 12
_diffrn_reflns_limit_k_min -13
_diffrn_reflns_limit_l_max 22
_diffrn_reflns_limit_l_min -22
_diffrn_reflns_number 13155
_diffrn_reflns_theta_full 25.00
_diffrn_reflns_theta_max 26.39
_diffrn_reflns_theta_min 4.13
_exptl_absorpt_coefficient_mu 1.193
_exptl_absorpt_correction_T_max 0.7963
_exptl_absorpt_correction_T_min 0.7467
_exptl_absorpt_correction_type multi-scan
_exptl_absorpt_process_details
;
CrysAlis (Oxford Diffraction, 2006)
;
_exptl_crystal_density_diffrn 1.461
_exptl_crystal_density_method 'not measured'
_exptl_crystal_F_000 956
_exptl_crystal_size_max 0.26
_exptl_crystal_size_mid 0.25
_exptl_crystal_size_min 0.20
_refine_diff_density_max 0.437
_refine_diff_density_min -0.414
_refine_diff_density_rms 0.065
_refine_ls_extinction_method none
_refine_ls_goodness_of_fit_ref 0.824
_refine_ls_hydrogen_treatment mixed
_refine_ls_matrix_type full
_refine_ls_number_parameters 286
_refine_ls_number_reflns 4332
_refine_ls_number_restraints 3
_refine_ls_restrained_S_all 0.828
_refine_ls_R_factor_all 0.0738
_refine_ls_R_factor_gt 0.0385
_refine_ls_shift/su_max 0.003
_refine_ls_shift/su_mean 0.000
_refine_ls_structure_factor_coef Fsqd
_refine_ls_weighting_details 'calc w=1/[\s^2^(Fo^2^)+(0.0456P)^2^+0.0000P] where P=(Fo^2^+2Fc^2^)/3'
_refine_ls_weighting_scheme calc
_refine_ls_wR_factor_gt 0.0801
_refine_ls_wR_factor_ref 0.0858
_reflns_number_gt 2643
_reflns_number_total 4332
_reflns_threshold_expression >2sigma(I)
_cod_data_source_file c3ce00009e.txt
_cod_data_source_block 2
_cod_depositor_comments
;
The following automatic conversions were performed:

'_symmetry_cell_setting' value 'Monoclinic' changed to 'monoclinic'
according to /home/saulius/struct/CIF-dictionaries/cif_core.dic
dictionary named 'cif_core.dic' version 2.4.2 from 2011-04-26.

Automatic conversion script
Id: cif_fix_values 1891 2012-01-12 08:04:46Z andrius 
;
_cod_original_sg_symbol_H-M P21/c
_cod_database_code 7209560

loop_
_symmetry_equiv_pos_as_xyz
'x, y, z'
'-x, y+1/2, -z+1/2'
'-x, -y, -z'
'x, -y-1/2, z-1/2'

loop_
_atom_site_label
_atom_site_type_symbol
_atom_site_fract_x
_atom_site_fract_y
_atom_site_fract_z
_atom_site_U_iso_or_equiv
_atom_site_adp_type
_atom_site_occupancy
_atom_site_symmetry_multiplicity
_atom_site_calc_flag
_atom_site_refinement_flags
Zn1 Zn 0.25024(3) 0.01475(3) 0.031517(17) 0.02758(12) Uani 1 1 d .
C1 C 0.1713(3) 0.0774(3) 0.16105(17) 0.0315(7) Uani 1 1 d .
C2 C 0.1202(3) 0.1713(3) 0.20691(14) 0.0255(6) Uani 1 1 d .
C3 C 0.1861(3) 0.2008(3) 0.27901(15) 0.0296(7) Uani 1 1 d .
H3 H 0.2574 0.1581 0.2990 0.036 Uiso 1 1 calc R
C4 C 0.1455(3) 0.2945(3) 0.32145(14) 0.0275(7) Uani 1 1 d .
C5 C 0.0384(3) 0.3540(3) 0.29237(15) 0.0285(7) Uani 1 1 d .
H5 H 0.0127 0.4187 0.3200 0.034 Uiso 1 1 calc R
C6 C -0.0322(3) 0.3188(3) 0.22202(16) 0.0327(7) Uani 1 1 d .
C7 C 0.0110(3) 0.2299(3) 0.17866(15) 0.0294(7) Uani 1 1 d .
H7 H -0.0334 0.2094 0.1304 0.035 Uiso 1 1 calc R
C8 C 0.2177(3) 0.3266(3) 0.39951(16) 0.0333(7) Uani 1 1 d .
C9 C 0.3142(3) -0.2260(3) -0.03495(15) 0.0257(7) Uani 1 1 d .
C10 C 0.3841(3) -0.1521(3) -0.07944(15) 0.0271(7) Uani 1 1 d .
C11 C 0.5029(3) -0.1259(3) -0.04863(15) 0.0291(7) Uani 1 1 d .
H11 H 0.5372 -0.1589 -0.0009 0.035 Uiso 1 1 calc R
C12 C 0.3326(3) -0.1043(4) -0.15069(17) 0.0492(10) Uani 1 1 d .
H12 H 0.2528 -0.1204 -0.1736 0.059 Uiso 1 1 calc R
C13 C 0.4029(3) -0.0319(4) -0.18685(19) 0.0626(12) Uani 1 1 d .
H13 H 0.3706 0.0015 -0.2348 0.075 Uiso 1 1 calc R
C14 C 0.5205(3) -0.0090(3) -0.15214(18) 0.0475(9) Uani 1 1 d .
H14 H 0.5662 0.0407 -0.1773 0.057 Uiso 1 1 calc R
C15 C 0.2027(3) -0.2780(3) 0.04159(17) 0.0338(7) Uani 1 1 d .
C16 C 0.2357(3) -0.3908(3) 0.01166(16) 0.0326(7) Uani 1 1 d .
C17 C 0.1989(3) -0.5099(3) 0.0307(2) 0.0463(8) Uani 1 1 d .
H17 H 0.2214 -0.5849 0.0104 0.056 Uiso 1 1 calc R
C18 C 0.1269(4) -0.5100(3) 0.0816(2) 0.0631(11) Uani 1 1 d .
H18 H 0.0996 -0.5876 0.0960 0.076 Uiso 1 1 calc R
C19 C 0.0935(4) -0.3979(4) 0.1124(2) 0.0706(13) Uani 1 1 d .
H19 H 0.0450 -0.4027 0.1468 0.085 Uiso 1 1 calc R
C20 C 0.1303(4) -0.2807(3) 0.0932(2) 0.0576(11) Uani 1 1 d .
H20 H 0.1078 -0.2060 0.1139 0.069 Uiso 1 1 calc R
C21 C 0.3661(3) -0.4417(3) -0.08008(16) 0.0346(8) Uani 1 1 d .
H21A H 0.3657 -0.4035 -0.1289 0.042 Uiso 1 1 calc R
H21B H 0.3212 -0.5207 -0.0892 0.042 Uiso 1 1 calc R
C22 C 0.4944(3) -0.4712(3) -0.03921(16) 0.0372(7) Uani 1 1 d .
H22A H 0.5408 -0.3931 -0.0343 0.045 Uiso 1 1 calc R
H22B H 0.5282 -0.5302 -0.0698 0.045 Uiso 1 1 calc R
N1 N 0.2542(2) -0.1744(2) 0.01201(13) 0.0309(6) Uani 1 1 d .
N2 N 0.3069(2) -0.3544(2) -0.03657(12) 0.0283(6) Uani 1 1 d .
N3 N 0.5720(2) -0.0558(2) -0.08329(13) 0.0315(6) Uani 1 1 d .
O1 O 0.1532(2) 0.0996(2) 0.09011(11) 0.0412(6) Uani 1 1 d .
O2 O 0.23040(19) -0.01420(19) 0.19295(11) 0.0366(5) Uani 1 1 d .
O3 O 0.3013(2) 0.2571(2) 0.43020(13) 0.0567(7) Uani 1 1 d .
O4 O 0.1851(2) 0.4261(2) 0.42928(10) 0.0407(6) Uani 1 1 d .
N4 N -0.1413(2) 0.3710(2) 0.19347(13) 0.0287(6) Uani 1 1 d D
H4A H -0.180(2) 0.3096(18) 0.2026(15) 0.034 Uiso 1 1 d D
H4B H -0.155(3) 0.4272(18) 0.2239(13) 0.034 Uiso 1 1 d D

loop_
_atom_site_aniso_label
_atom_site_aniso_U_11
_atom_site_aniso_U_22
_atom_site_aniso_U_33
_atom_site_aniso_U_23
_atom_site_aniso_U_13
_atom_site_aniso_U_12
Zn1 0.0313(2) 0.0273(2) 0.02595(17) 0.00028(15) 0.01039(13) 0.00041(17)
C1 0.0261(18) 0.0312(18) 0.0401(18) -0.0077(14) 0.0136(15) -0.0072(14)
C2 0.0279(17) 0.0241(16) 0.0278(15) -0.0023(12) 0.0132(13) -0.0013(13)
C3 0.0284(18) 0.0288(17) 0.0316(16) 0.0043(12) 0.0068(14) 0.0040(13)
C4 0.0306(18) 0.0269(16) 0.0254(15) 0.0004(12) 0.0071(13) -0.0025(13)
C5 0.0344(19) 0.0253(16) 0.0279(15) -0.0010(12) 0.0113(14) 0.0029(14)
C6 0.0290(19) 0.0388(19) 0.0318(16) -0.0003(14) 0.0099(14) 0.0014(15)
C7 0.0318(19) 0.0329(18) 0.0231(14) -0.0039(12) 0.0060(13) -0.0025(14)
C8 0.038(2) 0.0295(18) 0.0329(17) -0.0009(14) 0.0087(15) -0.0049(15)
C9 0.0217(17) 0.0236(17) 0.0310(15) -0.0010(12) 0.0047(13) 0.0016(13)
C10 0.0254(17) 0.0270(16) 0.0300(15) -0.0014(12) 0.0090(13) 0.0042(13)
C11 0.0313(19) 0.0293(17) 0.0269(14) -0.0005(12) 0.0067(14) 0.0037(14)
C12 0.025(2) 0.081(3) 0.0384(19) 0.0107(18) 0.0009(15) -0.0059(18)
C13 0.037(2) 0.110(3) 0.0396(19) 0.035(2) 0.0074(16) -0.004(2)
C14 0.039(2) 0.064(2) 0.0425(18) 0.0185(17) 0.0157(16) -0.0048(19)
C15 0.035(2) 0.0250(18) 0.0463(18) -0.0001(14) 0.0190(15) -0.0021(14)
C16 0.0285(19) 0.0259(18) 0.0450(18) 0.0013(13) 0.0120(15) -0.0034(14)
C17 0.047(2) 0.0275(19) 0.069(2) 0.0009(16) 0.0228(18) -0.0013(16)
C18 0.073(3) 0.035(2) 0.094(3) 0.008(2) 0.045(2) -0.009(2)
C19 0.087(4) 0.042(3) 0.105(3) 0.000(2) 0.068(3) -0.014(2)
C20 0.075(3) 0.035(2) 0.078(3) -0.0061(18) 0.050(2) -0.0022(19)
C21 0.0333(19) 0.0344(18) 0.0358(17) -0.0061(13) 0.0075(15) 0.0074(14)
C22 0.0354(19) 0.0334(18) 0.0434(17) -0.0019(14) 0.0102(15) 0.0095(15)
N1 0.0359(16) 0.0216(14) 0.0398(15) -0.0010(10) 0.0183(13) -0.0009(12)
N2 0.0248(14) 0.0247(14) 0.0355(13) -0.0028(11) 0.0072(11) 0.0040(11)
N3 0.0294(15) 0.0335(15) 0.0338(14) 0.0018(11) 0.0124(12) -0.0008(12)
O1 0.0466(15) 0.0501(15) 0.0308(12) -0.0049(10) 0.0172(10) 0.0107(11)
O2 0.0368(13) 0.0313(12) 0.0464(12) -0.0019(10) 0.0190(10) 0.0030(10)
O3 0.0588(18) 0.0443(14) 0.0522(15) -0.0080(11) -0.0175(13) 0.0144(13)
O4 0.0530(16) 0.0437(14) 0.0251(10) -0.0086(9) 0.0083(10) 0.0012(11)
N4 0.0174(14) 0.0352(15) 0.0290(13) -0.0122(11) -0.0040(11) 0.0143(11)

loop_
_atom_type_symbol
_atom_type_description
_atom_type_scat_dispersion_real
_atom_type_scat_dispersion_imag
_atom_type_scat_source
C C 0.0033 0.0016 'International Tables Vol C Tables 4.2.6.8 and 6.1.1.4'
H H 0.0000 0.0000 'International Tables Vol C Tables 4.2.6.8 and 6.1.1.4'
N N 0.0061 0.0033 'International Tables Vol C Tables 4.2.6.8 and 6.1.1.4'
O O 0.0106 0.0060 'International Tables Vol C Tables 4.2.6.8 and 6.1.1.4'
Zn Zn 0.2839 1.4301 'International Tables Vol C Tables 4.2.6.8 and 6.1.1.4'

loop_
_geom_angle_atom_site_label_1
_geom_angle_atom_site_label_2
_geom_angle_atom_site_label_3
_geom_angle
_geom_angle_site_symmetry_1
_geom_angle_site_symmetry_3
O1 Zn1 O4 103.58(9) . 4_565
O1 Zn1 N1 126.16(9) . .
O4 Zn1 N1 99.61(9) 4_565 .
O1 Zn1 N3 106.85(9) . 3_655
O4 Zn1 N3 119.09(10) 4_565 3_655
N1 Zn1 N3 102.79(10) . 3_655
O2 C1 O1 123.8(3) . .
O2 C1 C2 119.7(3) . .
O1 C1 C2 116.5(3) . .
C7 C2 C3 120.1(3) . .
C7 C2 C1 121.8(2) . .
C3 C2 C1 118.1(3) . .
C2 C3 C4 119.8(3) . .
C2 C3 H3 120.1 . .
C4 C3 H3 120.1 . .
C5 C4 C3 119.6(2) . .
C5 C4 C8 120.7(3) . .
C3 C4 C8 119.7(3) . .
C4 C5 C6 120.8(3) . .
C4 C5 H5 119.6 . .
C6 C5 H5 119.6 . .
N4 C6 C7 118.5(3) . .
N4 C6 C5 122.2(3) . .
C7 C6 C5 119.2(3) . .
C6 C7 C2 120.2(3) . .
C6 C7 H7 119.9 . .
C2 C7 H7 119.9 . .
O3 C8 O4 124.8(3) . .
O3 C8 C4 119.7(3) . .
O4 C8 C4 115.5(3) . .
N1 C9 N2 112.4(2) . .
N1 C9 C10 124.3(2) . .
N2 C9 C10 123.3(2) . .
C11 C10 C12 118.4(3) . .
C11 C10 C9 119.7(2) . .
C12 C10 C9 121.9(3) . .
N3 C11 C10 124.0(3) . .
N3 C11 H11 118.0 . .
C10 C11 H11 118.0 . .
C13 C12 C10 118.1(3) . .
C13 C12 H12 121.0 . .
C10 C12 H12 121.0 . .
C14 C13 C12 120.1(3) . .
C14 C13 H13 119.9 . .
C12 C13 H13 119.9 . .
N3 C14 C13 122.4(3) . .
N3 C14 H14 118.8 . .
C13 C14 H14 118.8 . .
C16 C15 C20 120.5(3) . .
C16 C15 N1 109.3(3) . .
C20 C15 N1 130.2(3) . .
N2 C16 C15 105.6(2) . .
N2 C16 C17 131.7(3) . .
C15 C16 C17 122.7(3) . .
C18 C17 C16 115.8(3) . .
C18 C17 H17 122.1 . .
C16 C17 H17 122.1 . .
C17 C18 C19 122.1(3) . .
C17 C18 H18 118.9 . .
C19 C18 H18 118.9 . .
C20 C19 C18 121.7(4) . .
C20 C19 H19 119.1 . .
C18 C19 H19 119.1 . .
C19 C20 C15 117.2(3) . .
C19 C20 H20 121.4 . .
C15 C20 H20 121.4 . .
N2 C21 C22 112.5(2) . .
N2 C21 H21A 109.1 . .
C22 C21 H21A 109.1 . .
N2 C21 H21B 109.1 . .
C22 C21 H21B 109.1 . .
H21A C21 H21B 107.8 . .
C21 C22 C22 113.4(3) . 3_645
C21 C22 H22A 108.9 . .
C22 C22 H22A 108.9 3_645 .
C21 C22 H22B 108.9 . .
C22 C22 H22B 108.9 3_645 .
H22A C22 H22B 107.7 . .
C9 N1 C15 105.0(2) . .
C9 N1 Zn1 123.30(19) . .
C15 N1 Zn1 131.73(19) . .
C9 N2 C16 107.8(2) . .
C9 N2 C21 126.6(2) . .
C16 N2 C21 125.6(2) . .
C11 N3 C14 117.0(3) . .
C11 N3 Zn1 121.86(19) . 3_655
C14 N3 Zn1 121.1(2) . 3_655
C1 O1 Zn1 119.37(19) . .
C8 O4 Zn1 125.7(2) . 4_566
C6 N4 H4A 96(2) . .
C6 N4 H4B 109(2) . .
H4A N4 H4B 103(2) . .

loop_
_geom_bond_atom_site_label_1
_geom_bond_atom_site_label_2
_geom_bond_distance
_geom_bond_site_symmetry_2
Zn1 O1 1.927(2) .
Zn1 O4 1.9316(19) 4_565
Zn1 N1 2.015(2) .
Zn1 N3 2.086(3) 3_655
C1 O2 1.238(3) .
C1 O1 1.275(3) .
C1 C2 1.494(4) .
C2 C7 1.385(4) .
C2 C3 1.385(4) .
C3 C4 1.393(4) .
C3 H3 0.9300 .
C4 C5 1.372(4) .
C4 C8 1.502(4) .
C5 C6 1.393(4) .
C5 H5 0.9300 .
C6 N4 1.356(4) .
C6 C7 1.382(4) .
C7 H7 0.9300 .
C8 O3 1.232(4) .
C8 O4 1.269(4) .
C9 N1 1.328(4) .
C9 N2 1.348(3) .
C9 C10 1.482(4) .
C10 C11 1.378(4) .
C10 C12 1.383(4) .
C11 N3 1.341(4) .
C11 H11 0.9300 .
C12 C13 1.380(5) .
C12 H12 0.9300 .
C13 C14 1.374(5) .
C13 H13 0.9300 .
C14 N3 1.343(4) .
C14 H14 0.9300 .
C15 C16 1.389(4) .
C15 C20 1.389(5) .
C15 N1 1.402(4) .
C16 N2 1.382(4) .
C16 C17 1.387(4) .
C17 C18 1.374(5) .
C17 H17 0.9300 .
C18 C19 1.391(5) .
C18 H18 0.9300 .
C19 C20 1.370(5) .
C19 H19 0.9300 .
C20 H20 0.9300 .
C21 N2 1.473(4) .
C21 C22 1.521(4) .
C21 H21A 0.9700 .
C21 H21B 0.9700 .
C22 C22 1.521(6) 3_645
C22 H22A 0.9700 .
C22 H22B 0.9700 .
N3 Zn1 2.086(3) 3_655
O4 Zn1 1.9316(19) 4_566
N4 H4A 0.822(10) .
N4 H4B 0.844(10) .

loop_
_geom_hbond_atom_site_label_D
_geom_hbond_atom_site_label_H
_geom_hbond_atom_site_label_A
_geom_hbond_distance_DH
_geom_hbond_distance_HA
_geom_hbond_distance_DA
_geom_hbond_angle_DHA
_geom_hbond_site_symmetry_A
N4 H4B O2 0.844(10) 2.004(16) 2.776(3) 152(2) 2

loop_
_geom_torsion_atom_site_label_1
_geom_torsion_atom_site_label_2
_geom_torsion_atom_site_label_3
_geom_torsion_atom_site_label_4
_geom_torsion
_geom_torsion_site_symmetry_1
_geom_torsion_site_symmetry_4
O2 C1 C2 C7 -145.3(3) . .
O1 C1 C2 C7 36.5(4) . .
O2 C1 C2 C3 35.8(4) . .
O1 C1 C2 C3 -142.4(3) . .
C7 C2 C3 C4 -3.5(4) . .
C1 C2 C3 C4 175.5(3) . .
C2 C3 C4 C5 2.1(4) . .
C2 C3 C4 C8 -179.7(3) . .
C3 C4 C5 C6 2.2(4) . .
C8 C4 C5 C6 -175.9(3) . .
C4 C5 C6 N4 176.5(3) . .
C4 C5 C6 C7 -5.2(4) . .
N4 C6 C7 C2 -177.8(3) . .
C5 C6 C7 C2 3.8(4) . .
C3 C2 C7 C6 0.5(4) . .
C1 C2 C7 C6 -178.4(3) . .
C5 C4 C8 O3 166.6(3) . .
C3 C4 C8 O3 -11.5(4) . .
C5 C4 C8 O4 -12.8(4) . .
C3 C4 C8 O4 169.1(3) . .
N1 C9 C10 C11 89.5(4) . .
N2 C9 C10 C11 -89.0(3) . .
N1 C9 C10 C12 -88.3(4) . .
N2 C9 C10 C12 93.3(4) . .
C12 C10 C11 N3 0.5(4) . .
C9 C10 C11 N3 -177.3(3) . .
C11 C10 C12 C13 -0.5(5) . .
C9 C10 C12 C13 177.3(3) . .
C10 C12 C13 C14 0.0(6) . .
C12 C13 C14 N3 0.6(6) . .
C20 C15 C16 N2 -179.7(3) . .
N1 C15 C16 N2 -0.4(3) . .
C20 C15 C16 C17 0.4(5) . .
N1 C15 C16 C17 179.6(3) . .
N2 C16 C17 C18 -180.0(3) . .
C15 C16 C17 C18 -0.1(5) . .
C16 C17 C18 C19 -0.3(6) . .
C17 C18 C19 C20 0.3(7) . .
C18 C19 C20 C15 0.0(7) . .
C16 C15 C20 C19 -0.3(6) . .
N1 C15 C20 C19 -179.5(4) . .
N2 C21 C22 C22 57.4(4) . 3_645
N2 C9 N1 C15 -1.2(3) . .
C10 C9 N1 C15 -179.8(3) . .
N2 C9 N1 Zn1 177.82(17) . .
C10 C9 N1 Zn1 -0.8(4) . .
C16 C15 N1 C9 1.0(3) . .
C20 C15 N1 C9 -179.8(4) . .
C16 C15 N1 Zn1 -177.9(2) . .
C20 C15 N1 Zn1 1.3(6) . .
O1 Zn1 N1 C9 173.2(2) . .
O4 Zn1 N1 C9 58.4(2) 4_565 .
N3 Zn1 N1 C9 -64.6(2) 3_655 .
O1 Zn1 N1 C15 -8.1(3) . .
O4 Zn1 N1 C15 -122.9(3) 4_565 .
N3 Zn1 N1 C15 114.1(3) 3_655 .
N1 C9 N2 C16 0.9(3) . .
C10 C9 N2 C16 179.6(3) . .
N1 C9 N2 C21 -177.6(3) . .
C10 C9 N2 C21 1.1(4) . .
C15 C16 N2 C9 -0.3(3) . .
C17 C16 N2 C9 179.6(3) . .
C15 C16 N2 C21 178.2(3) . .
C17 C16 N2 C21 -1.8(5) . .
C22 C21 N2 C9 83.4(3) . .
C22 C21 N2 C16 -94.8(3) . .
C10 C11 N3 C14 0.0(4) . .
C10 C11 N3 Zn1 177.8(2) . 3_655
C13 C14 N3 C11 -0.6(5) . .
C13 C14 N3 Zn1 -178.4(3) . 3_655
O2 C1 O1 Zn1 -15.4(4) . .
C2 C1 O1 Zn1 162.72(19) . .
O4 Zn1 O1 C1 177.9(2) 4_565 .
N1 Zn1 O1 C1 65.0(2) . .
N3 Zn1 O1 C1 -55.5(2) 3_655 .
O3 C8 O4 Zn1 -4.8(5) . 4_566
C4 C8 O4 Zn1 174.59(19) . 4_566
